data_7716766
loop_
_publ_author_name
'Wang, Xuan'
'Zhang, Nan'
'Kou, Hui-Zhong'

_publ_section_title
;
 Substituent effects on spin-crossover Fe(II)N<sub>4</sub>O<sub>2</sub>
 pyrenylhydrazone complexes.
;
_journal_issue 40
_journal_name_full 'Dalton transactions (Cambridge, England : 2003)'
_journal_page_first 16592
_journal_page_last 16597
_journal_paper_doi 10.1039/d4dt00904e
_journal_volume 53
_journal_year 2024
_chemical_formula_sum 'C54 H44 Fe N6 O4'
_chemical_formula_weight 896.80
_space_group_crystal_system monoclinic
_space_group_IT_number 14
_space_group_name_Hall '-P 2ybc'
_space_group_name_H-M_alt 'P 1 21/c 1'
_atom_sites_solution_hydrogens geom
_audit_creation_method SHELXL-2013
_audit_update_record
;
2024-03-08 deposited with the CCDC.	2024-07-18 downloaded from the CCDC.
;
_cell_angle_alpha 90
_cell_angle_beta 94.976(2)
_cell_angle_gamma 90
_cell_formula_units_Z 4
_cell_length_a 17.2074(4)
_cell_length_b 8.9066(2)
_cell_length_c 29.2566(7)
_cell_measurement_reflns_used 5681
_cell_measurement_temperature 173(2)
_cell_measurement_theta_max 64.8230
_cell_measurement_theta_min 3.7690
_cell_volume 4466.95(18)
_computing_structure_refinement 'SHELXL-2013 (Sheldrick, 2013)'
_diffrn_ambient_temperature 173(2)
_diffrn_measured_fraction_theta_full 0.926
_diffrn_measured_fraction_theta_max 0.977
_diffrn_measurement_device_type 'SuperNova, Dual, Cu at home/near, AtlasS2'
_diffrn_radiation_type CuK\a
_diffrn_radiation_wavelength 1.54184
_diffrn_reflns_av_R_equivalents 0.0700
_diffrn_reflns_av_unetI/netI 0.0830
_diffrn_reflns_Laue_measured_fraction_full 0.926
_diffrn_reflns_Laue_measured_fraction_max 0.977
_diffrn_reflns_limit_h_max 20
_diffrn_reflns_limit_h_min -19
_diffrn_reflns_limit_k_max 7
_diffrn_reflns_limit_k_min -10
_diffrn_reflns_limit_l_max 34
_diffrn_reflns_limit_l_min -34
_diffrn_reflns_number 21821
_diffrn_reflns_point_group_measured_fraction_full 0.926
_diffrn_reflns_point_group_measured_fraction_max 0.977
_diffrn_reflns_theta_full 67.684
_diffrn_reflns_theta_max 65.301
_diffrn_reflns_theta_min 3.807
_exptl_absorpt_coefficient_mu 3.146
_exptl_crystal_colour green
_exptl_crystal_density_diffrn 1.334
_exptl_crystal_description needle
_exptl_crystal_F_000 1872
_exptl_crystal_size_max 0.200
_exptl_crystal_size_mid 0.120
_exptl_crystal_size_min 0.080
_refine_diff_density_max 0.278
_refine_diff_density_min -0.307
_refine_diff_density_rms 0.053
_refine_ls_extinction_method none
_refine_ls_goodness_of_fit_ref 1.282
_refine_ls_hydrogen_treatment constr
_refine_ls_matrix_type full
_refine_ls_number_parameters 588
_refine_ls_number_reflns 7490
_refine_ls_number_restraints 0
_refine_ls_restrained_S_all 1.282
_refine_ls_R_factor_all 0.0936
_refine_ls_R_factor_gt 0.0557
_refine_ls_shift/su_max 0.001
_refine_ls_shift/su_mean 0.000
_refine_ls_structure_factor_coef Fsqd
_refine_ls_weighting_details
;
 w=1/[\s^2^(Fo^2^)+(0.0329P)^2^+3.0496P]
 where P=(Fo^2^+2Fc^2^)/3
;
_refine_ls_weighting_scheme calc
_refine_ls_wR_factor_gt 0.1466
_refine_ls_wR_factor_ref 0.1599
_reflns_Friedel_coverage 0.000
_reflns_number_gt 5380
_reflns_number_total 7490
_reflns_threshold_expression 'I > 2\s(I)'
_cod_data_source_file d4dt00904e2.cif
_cod_data_source_block 2210
_cod_depositor_comments 'Adding full bibliography for 7716761--7716766.cif.'
_cod_original_sg_symbol_H-M 'P 21/c'
_cod_database_code 7716766
_shelx_space_group_comment
;
The symmetry employed for this shelxl refinement is uniquely defined
by the following loop, which should always be used as a source of
symmetry information in preference to the above space-group names.
They are only intended as comments.
;
_shelx_estimated_absorpt_t_min 0.572
_shelx_estimated_absorpt_t_max 0.787
_shelxl_version_number 2013-2

loop_
_space_group_symop_operation_xyz
'x, y, z'
'-x, y+1/2, -z+1/2'
'-x, -y, -z'
'x, -y-1/2, z-1/2'

loop_
_atom_site_label
_atom_site_type_symbol
_atom_site_fract_x
_atom_site_fract_y
_atom_site_fract_z
_atom_site_U_iso_or_equiv
_atom_site_adp_type
_atom_site_occupancy
_atom_site_site_symmetry_order
_atom_site_calc_flag
_atom_site_refinement_flags_posn
_atom_site_refinement_flags_adp
_atom_site_refinement_flags_occupancy
_atom_site_disorder_assembly
_atom_site_disorder_group
Fe1 Fe 0.25668(4) -0.05468(7) 0.50179(2) 0.03032(19) Uani 1 1 d . . . . .
N1 N 0.2350(2) 0.0368(4) 0.56991(11) 0.0361(9) Uani 1 1 d . . . . .
N2 N 0.1359(2) -0.0561(4) 0.50344(11) 0.0329(8) Uani 1 1 d . . . . .
N3 N 0.0898(2) -0.1062(4) 0.46516(12) 0.0362(9) Uani 1 1 d . . . . .
N4 N 0.3120(2) -0.2669(4) 0.53083(11) 0.0343(8) Uani 1 1 d . . . . .
N5 N 0.3718(2) -0.0472(4) 0.48605(11) 0.0325(8) Uani 1 1 d . . . . .
N6 N 0.3964(2) 0.0725(4) 0.46033(12) 0.0358(9) Uani 1 1 d . . . . .
O1 O 0.21218(18) -0.1533(3) 0.44134(10) 0.0434(8) Uani 1 1 d . . . . .
O2 O 0.27084(18) 0.1528(3) 0.47005(10) 0.0417(8) Uani 1 1 d . . . . .
O3 O 0.0194(3) -0.2765(8) 0.58008(18) 0.132(2) Uani 1 1 d . . . . .
O4 O 0.6914(2) 0.7880(4) 0.24098(13) 0.0641(11) Uani 1 1 d . . . . .
C1 C 0.3713(3) 0.0763(6) 0.59567(18) 0.0551(14) Uani 1 1 d . . . . .
H1A H 0.3869 -0.0296 0.5966 0.083 Uiso 1 1 calc R U . . .
H1B H 0.4024 0.1317 0.6197 0.083 Uiso 1 1 calc R U . . .
H1C H 0.3800 0.1186 0.5656 0.083 Uiso 1 1 calc R U . . .
C2 C 0.2869(3) 0.0886(5) 0.60335(15) 0.0410(11) Uani 1 1 d . . . . .
C3 C 0.2625(4) 0.1520(6) 0.64339(16) 0.0549(14) Uani 1 1 d . . . . .
H3A H 0.2999 0.1901 0.6663 0.066 Uiso 1 1 calc R U . . .
C4 C 0.1844(4) 0.1593(6) 0.64956(17) 0.0597(15) Uani 1 1 d . . . . .
H4A H 0.1674 0.2004 0.6769 0.072 Uiso 1 1 calc R U . . .
C5 C 0.1310(3) 0.1059(6) 0.61547(16) 0.0520(13) Uani 1 1 d . . . . .
H5A H 0.0767 0.1091 0.6191 0.062 Uiso 1 1 calc R U . . .
C6 C 0.1580(3) 0.0478(5) 0.57598(15) 0.0381(11) Uani 1 1 d . . . . .
C7 C 0.1043(3) -0.0049(5) 0.53805(15) 0.0382(11) Uani 1 1 d . . . . .
H7A H 0.0493 -0.0013 0.5391 0.046 Uiso 1 1 calc R U . . .
C8 C 0.1377(3) -0.1540(5) 0.43508(14) 0.0345(10) Uani 1 1 d . . . . .
C9 C 0.1021(3) -0.2140(5) 0.39072(15) 0.0343(10) Uani 1 1 d . . . . .
C10 C 0.0402(3) -0.3144(5) 0.39059(17) 0.0439(12) Uani 1 1 d . . . . .
H10A H 0.0193 -0.3379 0.4187 0.053 Uiso 1 1 calc R U . . .
C11 C 0.0082(3) -0.3808(5) 0.35047(18) 0.0498(13) Uani 1 1 d . . . . .
H11A H -0.0337 -0.4500 0.3515 0.060 Uiso 1 1 calc R U . . .
C12 C 0.0369(3) -0.3468(5) 0.30893(17) 0.0445(12) Uani 1 1 d . . . . .
C13 C 0.0059(3) -0.4144(6) 0.2660(2) 0.0581(15) Uani 1 1 d . . . . .
H13A H -0.0360 -0.4839 0.2662 0.070 Uiso 1 1 calc R U . . .
C14 C 0.0347(3) -0.3813(6) 0.2263(2) 0.0620(16) Uani 1 1 d . . . . .
H14A H 0.0133 -0.4291 0.1990 0.074 Uiso 1 1 calc R U . . .
C15 C 0.0967(3) -0.2760(5) 0.22369(17) 0.0498(13) Uani 1 1 d . . . . .
C16 C 0.1266(4) -0.2367(7) 0.18230(18) 0.0650(17) Uani 1 1 d . . . . .
H16A H 0.1064 -0.2834 0.1546 0.078 Uiso 1 1 calc R U . . .
C17 C 0.1848(4) -0.1313(7) 0.18131(19) 0.0692(17) Uani 1 1 d . . . . .
H17A H 0.2038 -0.1056 0.1528 0.083 Uiso 1 1 calc R U . . .
C18 C 0.2160(3) -0.0625(6) 0.22082(17) 0.0557(14) Uani 1 1 d . . . . .
H18A H 0.2560 0.0105 0.2193 0.067 Uiso 1 1 calc R U . . .
C19 C 0.1892(3) -0.0994(5) 0.26314(15) 0.0416(11) Uani 1 1 d . . . . .
C20 C 0.2205(3) -0.0311(5) 0.30510(15) 0.0408(11) Uani 1 1 d . . . . .
H20A H 0.2606 0.0418 0.3043 0.049 Uiso 1 1 calc R U . . .
C21 C 0.1942(3) -0.0680(5) 0.34551(15) 0.0366(10) Uani 1 1 d . . . . .
H21A H 0.2170 -0.0215 0.3727 0.044 Uiso 1 1 calc R U . . .
C22 C 0.1326(3) -0.1756(4) 0.34912(14) 0.0327(10) Uani 1 1 d . . . . .
C23 C 0.0993(3) -0.2424(4) 0.30779(15) 0.0355(11) Uani 1 1 d . . . . .
C24 C 0.1289(3) -0.2071(5) 0.26507(15) 0.0396(11) Uani 1 1 d . . . . .
C25 C 0.1934(3) -0.3735(6) 0.55535(17) 0.0517(13) Uani 1 1 d . . . . .
H25A H 0.1829 -0.2900 0.5758 0.078 Uiso 1 1 calc R U . . .
H25B H 0.1752 -0.4675 0.5682 0.078 Uiso 1 1 calc R U . . .
H25C H 0.1658 -0.3565 0.5251 0.078 Uiso 1 1 calc R U . . .
C26 C 0.2791(3) -0.3835(5) 0.55086(15) 0.0414(11) Uani 1 1 d . . . . .
C27 C 0.3239(4) -0.5076(5) 0.56645(17) 0.0538(14) Uani 1 1 d . . . . .
H27A H 0.3001 -0.5886 0.5811 0.065 Uiso 1 1 calc R U . . .
C28 C 0.4022(3) -0.5124(6) 0.56051(18) 0.0558(14) Uani 1 1 d . . . . .
H28A H 0.4330 -0.5955 0.5715 0.067 Uiso 1 1 calc R U . . .
C29 C 0.4351(3) -0.3962(5) 0.53866(17) 0.0474(13) Uani 1 1 d . . . . .
H29A H 0.4890 -0.3981 0.5338 0.057 Uiso 1 1 calc R U . . .
C30 C 0.3890(3) -0.2755(5) 0.52369(15) 0.0359(10) Uani 1 1 d . . . . .
C31 C 0.4199(3) -0.1519(5) 0.49860(15) 0.0373(11) Uani 1 1 d . . . . .
H31A H 0.4729 -0.1488 0.4919 0.045 Uiso 1 1 calc R U . . .
C32 C 0.3365(3) 0.1678(5) 0.45354(14) 0.0333(10) Uani 1 1 d . . . . .
C33 C 0.3505(3) 0.3082(5) 0.42728(14) 0.0324(10) Uani 1 1 d . . . . .
C34 C 0.4029(2) 0.3210(4) 0.39279(14) 0.0309(10) Uani 1 1 d . . . . .
C35 C 0.4434(3) 0.1970(5) 0.37417(15) 0.0375(11) Uani 1 1 d . . . . .
H35A H 0.4347 0.0983 0.3849 0.045 Uiso 1 1 calc R U . . .
C36 C 0.4935(3) 0.2182(5) 0.34172(16) 0.0423(11) Uani 1 1 d . . . . .
H36A H 0.5191 0.1332 0.3304 0.051 Uiso 1 1 calc R U . . .
C37 C 0.5098(3) 0.3622(5) 0.32376(15) 0.0375(11) Uani 1 1 d . . . . .
C38 C 0.5626(3) 0.3861(6) 0.29095(17) 0.0471(12) Uani 1 1 d . . . . .
H38A H 0.5898 0.3031 0.2796 0.057 Uiso 1 1 calc R U . . .
C39 C 0.5758(3) 0.5289(6) 0.27461(17) 0.0515(13) Uani 1 1 d . . . . .
H39A H 0.6118 0.5428 0.2521 0.062 Uiso 1 1 calc R U . . .
C40 C 0.5373(3) 0.6513(6) 0.29075(17) 0.0487(13) Uani 1 1 d . . . . .
H40A H 0.5473 0.7486 0.2793 0.058 Uiso 1 1 calc R U . . .
C41 C 0.4837(3) 0.6341(5) 0.32363(15) 0.0378(11) Uani 1 1 d . . . . .
C42 C 0.4419(3) 0.7586(5) 0.34077(17) 0.0464(12) Uani 1 1 d . . . . .
H42A H 0.4512 0.8568 0.3298 0.056 Uiso 1 1 calc R U . . .
C43 C 0.3906(3) 0.7397(5) 0.37139(16) 0.0436(12) Uani 1 1 d . . . . .
H43A H 0.3637 0.8246 0.3818 0.052 Uiso 1 1 calc R U . . .
C44 C 0.3747(3) 0.5944(5) 0.38925(14) 0.0350(10) Uani 1 1 d . . . . .
C45 C 0.3206(3) 0.5737(5) 0.42146(15) 0.0393(11) Uani 1 1 d . . . . .
H45A H 0.2913 0.6569 0.4308 0.047 Uiso 1 1 calc R U . . .
C46 C 0.3092(3) 0.4342(5) 0.43985(15) 0.0386(11) Uani 1 1 d . . . . .
H46A H 0.2721 0.4233 0.4618 0.046 Uiso 1 1 calc R U . . .
C47 C 0.4153(2) 0.4671(5) 0.37428(14) 0.0316(10) Uani 1 1 d . . . . .
C48 C 0.4695(3) 0.4874(5) 0.34043(14) 0.0334(10) Uani 1 1 d . . . . .
C49 C -0.0786(4) -0.3397(8) 0.5238(2) 0.086(2) Uani 1 1 d . . . . .
H49A H -0.0351 -0.3517 0.5046 0.128 Uiso 1 1 calc R U . . .
H49B H -0.1146 -0.2630 0.5104 0.128 Uiso 1 1 calc R U . . .
H49C H -0.1063 -0.4354 0.5255 0.128 Uiso 1 1 calc R U . . .
C50 C -0.1059(4) -0.2697(8) 0.6039(2) 0.0769(18) Uani 1 1 d . . . . .
H50A H -0.0790 -0.2386 0.6332 0.115 Uiso 1 1 calc R U . . .
H50B H -0.1342 -0.3635 0.6081 0.115 Uiso 1 1 calc R U . . .
H50C H -0.1428 -0.1914 0.5927 0.115 Uiso 1 1 calc R U . . .
C51 C -0.0483(3) -0.2932(6) 0.5702(2) 0.0587(15) Uani 1 1 d . . . . .
C52 C 0.7814(4) 0.9055(7) 0.1965(2) 0.0719(17) Uani 1 1 d . . . . .
H52A H 0.7934 0.8020 0.1882 0.108 Uiso 1 1 calc R U . . .
H52B H 0.8284 0.9535 0.2111 0.108 Uiso 1 1 calc R U . . .
H52C H 0.7631 0.9615 0.1688 0.108 Uiso 1 1 calc R U . . .
C53 C 0.6930(3) 1.0505(5) 0.24634(19) 0.0572(14) Uani 1 1 d . . . . .
H53A H 0.6532 1.0330 0.2678 0.086 Uiso 1 1 calc R U . . .
H53B H 0.6709 1.1116 0.2206 0.086 Uiso 1 1 calc R U . . .
H53C H 0.7375 1.1033 0.2622 0.086 Uiso 1 1 calc R U . . .
C54 C 0.7194(3) 0.9050(5) 0.22899(16) 0.0429(12) Uani 1 1 d . . . . .

loop_
_atom_site_aniso_label
_atom_site_aniso_U_11
_atom_site_aniso_U_22
_atom_site_aniso_U_33
_atom_site_aniso_U_23
_atom_site_aniso_U_13
_atom_site_aniso_U_12
Fe1 0.0277(4) 0.0334(4) 0.0298(3) 0.0016(3) 0.0022(3) 0.0032(3)
N1 0.044(2) 0.031(2) 0.0319(19) 0.0010(16) -0.0003(16) 0.0026(17)
N2 0.032(2) 0.036(2) 0.0306(19) 0.0034(16) 0.0047(15) 0.0044(16)
N3 0.032(2) 0.041(2) 0.035(2) -0.0005(17) 0.0023(16) 0.0025(17)
N4 0.042(2) 0.030(2) 0.0303(19) -0.0010(15) -0.0023(16) -0.0003(17)
N5 0.030(2) 0.033(2) 0.0346(19) -0.0001(16) -0.0016(15) 0.0036(16)
N6 0.032(2) 0.032(2) 0.044(2) 0.0070(17) 0.0029(16) 0.0011(17)
O1 0.0341(19) 0.058(2) 0.0370(17) -0.0092(15) -0.0025(14) 0.0149(15)
O2 0.0347(18) 0.0439(19) 0.0478(19) 0.0107(15) 0.0115(14) 0.0094(15)
O3 0.049(3) 0.229(7) 0.116(4) 0.082(4) -0.012(3) -0.032(4)
O4 0.082(3) 0.041(2) 0.074(3) -0.0021(18) 0.032(2) -0.010(2)
C1 0.053(3) 0.052(3) 0.057(3) -0.011(3) -0.016(3) -0.002(3)
C2 0.059(3) 0.024(2) 0.038(3) 0.0009(19) -0.006(2) 0.002(2)
C3 0.081(4) 0.046(3) 0.036(3) -0.002(2) -0.004(3) -0.004(3)
C4 0.089(5) 0.054(3) 0.037(3) -0.007(2) 0.010(3) 0.008(3)
C5 0.065(4) 0.054(3) 0.039(3) 0.000(2) 0.013(2) 0.011(3)
C6 0.044(3) 0.036(3) 0.035(2) 0.004(2) 0.008(2) 0.008(2)
C7 0.035(3) 0.041(3) 0.040(3) 0.004(2) 0.009(2) 0.007(2)
C8 0.036(3) 0.030(2) 0.037(2) 0.0012(19) 0.000(2) 0.007(2)
C9 0.033(3) 0.027(2) 0.041(3) -0.0012(19) -0.0019(19) 0.007(2)
C10 0.043(3) 0.035(3) 0.053(3) 0.000(2) 0.003(2) 0.002(2)
C11 0.042(3) 0.036(3) 0.069(4) -0.007(3) -0.004(3) -0.008(2)
C12 0.046(3) 0.032(3) 0.053(3) -0.008(2) -0.011(2) 0.004(2)
C13 0.057(4) 0.041(3) 0.072(4) -0.016(3) -0.018(3) -0.003(3)
C14 0.073(4) 0.052(3) 0.055(4) -0.019(3) -0.026(3) 0.007(3)
C15 0.060(4) 0.040(3) 0.046(3) -0.008(2) -0.015(2) 0.013(3)
C16 0.088(5) 0.067(4) 0.037(3) -0.009(3) -0.013(3) 0.017(4)
C17 0.089(5) 0.077(4) 0.041(3) 0.004(3) 0.001(3) 0.015(4)
C18 0.069(4) 0.054(3) 0.043(3) 0.003(2) 0.004(3) 0.008(3)
C19 0.045(3) 0.037(3) 0.041(3) -0.002(2) -0.003(2) 0.012(2)
C20 0.039(3) 0.037(3) 0.046(3) -0.002(2) 0.002(2) 0.001(2)
C21 0.039(3) 0.029(2) 0.041(3) -0.008(2) -0.003(2) 0.001(2)
C22 0.034(2) 0.024(2) 0.038(2) -0.0056(18) -0.0045(19) 0.0102(19)
C23 0.036(3) 0.026(2) 0.043(3) -0.0059(19) -0.010(2) 0.008(2)
C24 0.049(3) 0.030(2) 0.038(3) -0.006(2) -0.009(2) 0.013(2)
C25 0.064(4) 0.045(3) 0.047(3) 0.009(2) 0.012(3) -0.007(3)
C26 0.054(3) 0.036(3) 0.033(2) -0.001(2) 0.000(2) -0.001(2)
C27 0.080(4) 0.034(3) 0.046(3) 0.011(2) -0.002(3) -0.007(3)
C28 0.060(4) 0.043(3) 0.060(3) 0.007(3) -0.017(3) 0.008(3)
C29 0.047(3) 0.032(3) 0.060(3) 0.002(2) -0.014(2) 0.007(2)
C30 0.037(3) 0.031(2) 0.038(2) -0.004(2) -0.006(2) 0.007(2)
C31 0.028(2) 0.034(3) 0.048(3) -0.003(2) -0.001(2) 0.003(2)
C32 0.033(3) 0.034(2) 0.033(2) 0.0012(19) 0.0028(19) 0.005(2)
C33 0.034(2) 0.031(2) 0.032(2) -0.0009(19) -0.0015(18) 0.0051(19)
C34 0.033(2) 0.027(2) 0.032(2) 0.0012(18) -0.0008(18) 0.0013(19)
C35 0.042(3) 0.024(2) 0.047(3) -0.0013(19) 0.006(2) 0.004(2)
C36 0.046(3) 0.036(3) 0.046(3) -0.004(2) 0.012(2) 0.007(2)
C37 0.037(3) 0.031(3) 0.044(3) -0.001(2) 0.002(2) 0.000(2)
C38 0.044(3) 0.047(3) 0.052(3) 0.003(2) 0.014(2) 0.001(2)
C39 0.045(3) 0.058(4) 0.053(3) 0.005(3) 0.012(2) -0.007(3)
C40 0.046(3) 0.043(3) 0.056(3) 0.009(2) -0.001(2) -0.008(2)
C41 0.038(3) 0.033(3) 0.041(3) 0.002(2) -0.004(2) -0.005(2)
C42 0.055(3) 0.026(3) 0.056(3) 0.002(2) -0.010(3) -0.002(2)
C43 0.052(3) 0.027(3) 0.050(3) -0.004(2) -0.008(2) 0.006(2)
C44 0.040(3) 0.026(2) 0.037(2) -0.0038(19) -0.005(2) 0.004(2)
C45 0.044(3) 0.030(3) 0.043(3) -0.004(2) 0.000(2) 0.010(2)
C46 0.038(3) 0.041(3) 0.036(2) 0.000(2) 0.002(2) 0.007(2)
C47 0.032(2) 0.029(2) 0.032(2) -0.0031(18) -0.0047(18) -0.0004(19)
C48 0.032(2) 0.033(2) 0.035(2) 0.0007(19) -0.0036(18) -0.003(2)
C49 0.098(6) 0.088(5) 0.070(4) 0.006(4) 0.005(4) 0.031(4)
C50 0.075(5) 0.089(5) 0.067(4) -0.008(3) 0.007(3) 0.018(4)
C51 0.046(3) 0.062(4) 0.068(4) 0.028(3) -0.003(3) 0.001(3)
C52 0.070(4) 0.072(4) 0.077(4) -0.001(3) 0.026(3) -0.011(3)
C53 0.063(4) 0.037(3) 0.069(4) 0.002(3) -0.003(3) 0.004(3)
C54 0.050(3) 0.035(3) 0.043(3) 0.001(2) 0.000(2) -0.009(2)

loop_
_atom_type_symbol
_atom_type_description
_atom_type_scat_dispersion_real
_atom_type_scat_dispersion_imag
_atom_type_scat_source
C C 0.0181 0.0091 'International Tables Vol C Tables 4.2.6.8 and 6.1.1.4'
H H 0.0000 0.0000 'International Tables Vol C Tables 4.2.6.8 and 6.1.1.4'
N N 0.0311 0.0180 'International Tables Vol C Tables 4.2.6.8 and 6.1.1.4'
O O 0.0492 0.0322 'International Tables Vol C Tables 4.2.6.8 and 6.1.1.4'
Fe Fe -1.1336 3.1974 'International Tables Vol C Tables 4.2.6.8 and 6.1.1.4'

loop_
_geom_angle_atom_site_label_1
_geom_angle_atom_site_label_2
_geom_angle_atom_site_label_3
_geom_angle
_geom_angle_site_symmetry_1
_geom_angle_site_symmetry_3
_geom_angle_publ_flag
O1 Fe1 N5 96.56(13) . . ?
O1 Fe1 N2 73.75(13) . . ?
N5 Fe1 N2 168.45(13) . . ?
O1 Fe1 O2 92.55(13) . . ?
N5 Fe1 O2 73.90(12) . . ?
N2 Fe1 O2 99.83(13) . . ?
O1 Fe1 N1 148.18(13) . . ?
N5 Fe1 N1 115.27(14) . . ?
N2 Fe1 N1 74.63(13) . . ?
O2 Fe1 N1 96.29(12) . . ?
O1 Fe1 N4 94.57(12) . . ?
N5 Fe1 N4 74.30(13) . . ?
N2 Fe1 N4 112.13(13) . . ?
O2 Fe1 N4 148.00(13) . . ?
N1 Fe1 N4 93.91(12) . . ?
C2 N1 C6 118.3(4) . . ?
C2 N1 Fe1 128.8(3) . . ?
C6 N1 Fe1 112.8(3) . . ?
C7 N2 N3 120.1(4) . . ?
C7 N2 Fe1 120.8(3) . . ?
N3 N2 Fe1 119.0(2) . . ?
C8 N3 N2 107.0(3) . . ?
C26 N4 C30 118.5(4) . . ?
C26 N4 Fe1 129.3(3) . . ?
C30 N4 Fe1 112.1(3) . . ?
C31 N5 N6 119.6(4) . . ?
C31 N5 Fe1 121.3(3) . . ?
N6 N5 Fe1 119.1(2) . . ?
C32 N6 N5 107.4(3) . . ?
C8 O1 Fe1 114.7(3) . . ?
C32 O2 Fe1 113.7(3) . . ?
C2 C1 H1A 109.5 . . ?
C2 C1 H1B 109.5 . . ?
H1A C1 H1B 109.5 . . ?
C2 C1 H1C 109.5 . . ?
H1A C1 H1C 109.5 . . ?
H1B C1 H1C 109.5 . . ?
N1 C2 C3 121.2(5) . . ?
N1 C2 C1 117.3(4) . . ?
C3 C2 C1 121.5(4) . . ?
C4 C3 C2 119.9(5) . . ?
C4 C3 H3A 120.1 . . ?
C2 C3 H3A 120.1 . . ?
C3 C4 C5 119.1(5) . . ?
C3 C4 H4A 120.4 . . ?
C5 C4 H4A 120.4 . . ?
C4 C5 C6 118.7(5) . . ?
C4 C5 H5A 120.6 . . ?
C6 C5 H5A 120.6 . . ?
N1 C6 C5 122.7(4) . . ?
N1 C6 C7 116.1(4) . . ?
C5 C6 C7 121.2(4) . . ?
N2 C7 C6 115.7(4) . . ?
N2 C7 H7A 122.2 . . ?
C6 C7 H7A 122.2 . . ?
O1 C8 N3 125.2(4) . . ?
O1 C8 C9 117.3(4) . . ?
N3 C8 C9 117.5(4) . . ?
C10 C9 C22 119.8(4) . . ?
C10 C9 C8 119.4(4) . . ?
C22 C9 C8 120.7(4) . . ?
C11 C10 C9 121.7(5) . . ?
C11 C10 H10A 119.2 . . ?
C9 C10 H10A 119.2 . . ?
C12 C11 C10 120.3(5) . . ?
C12 C11 H11A 119.8 . . ?
C10 C11 H11A 119.8 . . ?
C11 C12 C23 119.4(4) . . ?
C11 C12 C13 122.4(5) . . ?
C23 C12 C13 118.2(5) . . ?
C14 C13 C12 121.6(5) . . ?
C14 C13 H13A 119.2 . . ?
C12 C13 H13A 119.2 . . ?
C13 C14 C15 121.9(5) . . ?
C13 C14 H14A 119.1 . . ?
C15 C14 H14A 119.1 . . ?
C16 C15 C24 118.8(5) . . ?
C16 C15 C14 122.9(5) . . ?
C24 C15 C14 118.3(5) . . ?
C17 C16 C15 120.8(5) . . ?
C17 C16 H16A 119.6 . . ?
C15 C16 H16A 119.6 . . ?
C16 C17 C18 121.2(6) . . ?
C16 C17 H17A 119.4 . . ?
C18 C17 H17A 119.4 . . ?
C17 C18 C19 120.3(6) . . ?
C17 C18 H18A 119.8 . . ?
C19 C18 H18A 119.8 . . ?
C18 C19 C24 119.6(4) . . ?
C18 C19 C20 122.1(5) . . ?
C24 C19 C20 118.4(4) . . ?
C21 C20 C19 121.4(4) . . ?
C21 C20 H20A 119.3 . . ?
C19 C20 H20A 119.3 . . ?
C20 C21 C22 122.3(4) . . ?
C20 C21 H21A 118.9 . . ?
C22 C21 H21A 118.9 . . ?
C9 C22 C23 118.7(4) . . ?
C9 C22 C21 123.8(4) . . ?
C23 C22 C21 117.4(4) . . ?
C12 C23 C22 120.2(4) . . ?
C12 C23 C24 119.5(4) . . ?
C22 C23 C24 120.3(4) . . ?
C19 C24 C23 120.2(4) . . ?
C19 C24 C15 119.3(4) . . ?
C23 C24 C15 120.6(5) . . ?
C26 C25 H25A 109.5 . . ?
C26 C25 H25B 109.5 . . ?
H25A C25 H25B 109.5 . . ?
C26 C25 H25C 109.5 . . ?
H25A C25 H25C 109.5 . . ?
H25B C25 H25C 109.5 . . ?
N4 C26 C27 120.7(5) . . ?
N4 C26 C25 116.8(4) . . ?
C27 C26 C25 122.5(5) . . ?
C28 C27 C26 120.1(5) . . ?
C28 C27 H27A 120.0 . . ?
C26 C27 H27A 120.0 . . ?
C29 C28 C27 119.2(5) . . ?
C29 C28 H28A 120.4 . . ?
C27 C28 H28A 120.4 . . ?
C28 C29 C30 119.1(5) . . ?
C28 C29 H29A 120.4 . . ?
C30 C29 H29A 120.4 . . ?
N4 C30 C29 122.3(4) . . ?
N4 C30 C31 116.1(4) . . ?
C29 C30 C31 121.6(4) . . ?
N5 C31 C30 116.2(4) . . ?
N5 C31 H31A 121.9 . . ?
C30 C31 H31A 121.9 . . ?
O2 C32 N6 125.1(4) . . ?
O2 C32 C33 117.9(4) . . ?
N6 C32 C33 116.8(4) . . ?
C46 C33 C34 119.6(4) . . ?
C46 C33 C32 115.4(4) . . ?
C34 C33 C32 125.0(4) . . ?
C33 C34 C47 117.9(4) . . ?
C33 C34 C35 124.6(4) . . ?
C47 C34 C35 117.5(4) . . ?
C36 C35 C34 121.3(4) . . ?
C36 C35 H35A 119.4 . . ?
C34 C35 H35A 119.4 . . ?
C35 C36 C37 122.9(4) . . ?
C35 C36 H36A 118.5 . . ?
C37 C36 H36A 118.5 . . ?
C38 C37 C48 118.9(4) . . ?
C38 C37 C36 123.5(4) . . ?
C48 C37 C36 117.6(4) . . ?
C39 C38 C37 121.0(5) . . ?
C39 C38 H38A 119.5 . . ?
C37 C38 H38A 119.5 . . ?
C40 C39 C38 120.6(5) . . ?
C40 C39 H39A 119.7 . . ?
C38 C39 H39A 119.7 . . ?
C39 C40 C41 120.9(4) . . ?
C39 C40 H40A 119.5 . . ?
C41 C40 H40A 119.5 . . ?
C40 C41 C48 118.8(4) . . ?
C40 C41 C42 122.4(4) . . ?
C48 C41 C42 118.8(4) . . ?
C43 C42 C41 121.5(4) . . ?
C43 C42 H42A 119.2 . . ?
C41 C42 H42A 119.2 . . ?
C42 C43 C44 121.5(4) . . ?
C42 C43 H43A 119.2 . . ?
C44 C43 H43A 119.2 . . ?
C45 C44 C47 118.5(4) . . ?
C45 C44 C43 121.8(4) . . ?
C47 C44 C43 119.7(4) . . ?
C46 C45 C44 120.7(4) . . ?
C46 C45 H45A 119.6 . . ?
C44 C45 H45A 119.6 . . ?
C45 C46 C33 122.1(4) . . ?
C45 C46 H46A 119.0 . . ?
C33 C46 H46A 119.0 . . ?
C44 C47 C48 118.7(4) . . ?
C44 C47 C34 121.0(4) . . ?
C48 C47 C34 120.3(4) . . ?
C37 C48 C41 119.9(4) . . ?
C37 C48 C47 120.3(4) . . ?
C41 C48 C47 119.8(4) . . ?
C51 C49 H49A 109.5 . . ?
C51 C49 H49B 109.5 . . ?
H49A C49 H49B 109.5 . . ?
C51 C49 H49C 109.5 . . ?
H49A C49 H49C 109.5 . . ?
H49B C49 H49C 109.5 . . ?
C51 C50 H50A 109.5 . . ?
C51 C50 H50B 109.5 . . ?
H50A C50 H50B 109.5 . . ?
C51 C50 H50C 109.5 . . ?
H50A C50 H50C 109.5 . . ?
H50B C50 H50C 109.5 . . ?
O3 C51 C49 121.5(6) . . ?
O3 C51 C50 121.6(6) . . ?
C49 C51 C50 116.9(6) . . ?
C54 C52 H52A 109.5 . . ?
C54 C52 H52B 109.5 . . ?
H52A C52 H52B 109.5 . . ?
C54 C52 H52C 109.5 . . ?
H52A C52 H52C 109.5 . . ?
H52B C52 H52C 109.5 . . ?
C54 C53 H53A 109.5 . . ?
C54 C53 H53B 109.5 . . ?
H53A C53 H53B 109.5 . . ?
C54 C53 H53C 109.5 . . ?
H53A C53 H53C 109.5 . . ?
H53B C53 H53C 109.5 . . ?
O4 C54 C53 120.8(5) . . ?
O4 C54 C52 120.8(5) . . ?
C53 C54 C52 118.4(5) . . ?

loop_
_geom_bond_atom_site_label_1
_geom_bond_atom_site_label_2
_geom_bond_distance
_geom_bond_site_symmetry_2
_geom_bond_publ_flag
Fe1 O1 2.061(3) . ?
Fe1 N5 2.073(4) . ?
Fe1 N2 2.083(4) . ?
Fe1 O2 2.092(3) . ?
Fe1 N1 2.215(3) . ?
Fe1 N4 2.250(3) . ?
N1 C2 1.348(6) . ?
N1 C6 1.355(6) . ?
N2 C7 1.275(5) . ?
N2 N3 1.389(5) . ?
N3 C8 1.328(5) . ?
N4 C26 1.342(6) . ?
N4 C30 1.360(6) . ?
N5 C31 1.280(5) . ?
N5 N6 1.392(5) . ?
N6 C32 1.336(5) . ?
O1 C8 1.278(5) . ?
O2 C32 1.274(5) . ?
O3 C51 1.185(6) . ?
O4 C54 1.213(5) . ?
C1 C2 1.492(7) . ?
C1 H1A 0.9800 . ?
C1 H1B 0.9800 . ?
C1 H1C 0.9800 . ?
C2 C3 1.398(7) . ?
C3 C4 1.373(8) . ?
C3 H3A 0.9500 . ?
C4 C5 1.381(7) . ?
C4 H4A 0.9500 . ?
C5 C6 1.383(6) . ?
C5 H5A 0.9500 . ?
C6 C7 1.459(6) . ?
C7 H7A 0.9500 . ?
C8 C9 1.486(6) . ?
C9 C10 1.391(6) . ?
C9 C22 1.409(6) . ?
C10 C11 1.385(7) . ?
C10 H10A 0.9500 . ?
C11 C12 1.385(7) . ?
C11 H11A 0.9500 . ?
C12 C23 1.423(6) . ?
C12 C13 1.451(7) . ?
C13 C14 1.335(8) . ?
C13 H13A 0.9500 . ?
C14 C15 1.428(8) . ?
C14 H14A 0.9500 . ?
C15 C16 1.401(8) . ?
C15 C24 1.426(6) . ?
C16 C17 1.374(8) . ?
C16 H16A 0.9500 . ?
C17 C18 1.376(7) . ?
C17 H17A 0.9500 . ?
C18 C19 1.397(7) . ?
C18 H18A 0.9500 . ?
C19 C24 1.418(7) . ?
C19 C20 1.433(6) . ?
C20 C21 1.343(6) . ?
C20 H20A 0.9500 . ?
C21 C22 1.439(6) . ?
C21 H21A 0.9500 . ?
C22 C23 1.423(6) . ?
C23 C24 1.425(6) . ?
C25 C26 1.494(7) . ?
C25 H25A 0.9800 . ?
C25 H25B 0.9800 . ?
C25 H25C 0.9800 . ?
C26 C27 1.402(7) . ?
C27 C28 1.374(7) . ?
C27 H27A 0.9500 . ?
C28 C29 1.365(7) . ?
C28 H28A 0.9500 . ?
C29 C30 1.385(6) . ?
C29 H29A 0.9500 . ?
C30 C31 1.450(6) . ?
C31 H31A 0.9500 . ?
C32 C33 1.498(6) . ?
C33 C46 1.394(6) . ?
C33 C34 1.415(6) . ?
C34 C47 1.432(6) . ?
C34 C35 1.438(6) . ?
C35 C36 1.351(6) . ?
C35 H35A 0.9500 . ?
C36 C37 1.423(6) . ?
C36 H36A 0.9500 . ?
C37 C38 1.394(6) . ?
C37 C48 1.422(6) . ?
C38 C39 1.385(7) . ?
C38 H38A 0.9500 . ?
C39 C40 1.381(7) . ?
C39 H39A 0.9500 . ?
C40 C41 1.397(7) . ?
C40 H40A 0.9500 . ?
C41 C48 1.424(6) . ?
C41 C42 1.436(7) . ?
C42 C43 1.321(7) . ?
C42 H42A 0.9500 . ?
C43 C44 1.431(6) . ?
C43 H43A 0.9500 . ?
C44 C45 1.393(6) . ?
C44 C47 1.421(6) . ?
C45 C46 1.375(6) . ?
C45 H45A 0.9500 . ?
C46 H46A 0.9500 . ?
C47 C48 1.430(6) . ?
C49 C51 1.471(8) . ?
C49 H49A 0.9800 . ?
C49 H49B 0.9800 . ?
C49 H49C 0.9800 . ?
C50 C51 1.471(8) . ?
C50 H50A 0.9800 . ?
C50 H50B 0.9800 . ?
C50 H50C 0.9800 . ?
C52 C54 1.488(7) . ?
C52 H52A 0.9800 . ?
C52 H52B 0.9800 . ?
C52 H52C 0.9800 . ?
C53 C54 1.478(7) . ?
C53 H53A 0.9800 . ?
C53 H53B 0.9800 . ?
C53 H53C 0.9800 . ?
